data_1546474
loop_
_publ_author_name
'Yang, Yu-Jie'
'Ji, Yuanyuan'
'Qi, Liangliang'
'Wang, Guanjun'
'Hui, Xin-Ping'

_publ_section_title
;
 Asymmetric Synthesis of Cyclopenta[3,4]pyrroloindolones via
 N-Heterocyclic Carbene-Catalyzed Michael/Aldol/Lactamization Cascade
 Reaction.
;
_journal_issue 12
_journal_name_full 'Organic letters'
_journal_page_first 3271
_journal_page_last 3274
_journal_paper_doi 10.1021/acs.orglett.7b01411
_journal_volume 19
_journal_year 2017
_chemical_formula_moiety 'C27 H23 N O3'
_chemical_formula_sum 'C27 H23 N O3'
_chemical_formula_weight 409.46
_space_group_crystal_system orthorhombic
_space_group_IT_number 19
_space_group_name_Hall 'P 2ac 2ab'
_space_group_name_H-M_alt 'P 21 21 21'
_symmetry_space_group_name_Hall 'P 2ac 2ab'
_symmetry_space_group_name_H-M 'P 21 21 21'
_atom_sites_solution_hydrogens geom
_atom_sites_solution_primary direct
_audit_creation_date 2015-04-14
_audit_creation_method
;
Olex2 1.2
(compiled 2015.01.26 svn.r3150 for OlexSys, GUI svn.r4998)
;
_cell_angle_alpha 90
_cell_angle_beta 90
_cell_angle_gamma 90
_cell_formula_units_Z 4
_cell_length_a 6.24343(13)
_cell_length_b 16.3321(3)
_cell_length_c 20.2668(4)
_cell_measurement_reflns_used 3260
_cell_measurement_temperature 293.42(10)
_cell_measurement_theta_max 69.8770
_cell_measurement_theta_min 4.3540
_cell_volume 2066.57(7)
_computing_cell_refinement
;
CrysAlisPro, Agilent Technologies,
Version 1.171.37.33 (release 27-03-2014 CrysAlis171 .NET)
(compiled Mar 27 2014,17:12:48)
;
_computing_data_collection
;
CrysAlisPro, Agilent Technologies,
Version 1.171.37.33 (release 27-03-2014 CrysAlis171 .NET)
(compiled Mar 27 2014,17:12:48)
;
_computing_data_reduction
;
CrysAlisPro, Agilent Technologies,
Version 1.171.37.33 (release 27-03-2014 CrysAlis171 .NET)
(compiled Mar 27 2014,17:12:48)
;
_computing_molecular_graphics 'Olex2 (Dolomanov et al., 2009)'
_computing_publication_material 'Olex2 (Dolomanov et al., 2009)'
_computing_structure_refinement 'ShelXL (Sheldrick, 2008)'
_computing_structure_solution 'ShelXS (Sheldrick, 2008)'
_diffrn_ambient_environment air
_diffrn_ambient_temperature 293.42(10)
_diffrn_detector 'CCD plate'
_diffrn_detector_area_resol_mean 16.0733
_diffrn_detector_type Eos
_diffrn_measured_fraction_theta_full 0.996
_diffrn_measured_fraction_theta_max 0.989
_diffrn_measurement_details
;
#__ type_ start__ end____ width___ exp.time_
  1 omega   13.00   46.00   1.0000    1.0000
omega____ theta____ kappa____ phi______ frames
    -        0.0000   81.0000   29.0000 33

#__ type_ start__ end____ width___ exp.time_
  2 omega   41.00  117.00   1.0000    1.4000
omega____ theta____ kappa____ phi______ frames
    -       54.0000   57.0000  120.0000 76

#__ type_ start__ end____ width___ exp.time_
  3 omega   37.00   93.00   1.0000    1.4000
omega____ theta____ kappa____ phi______ frames
    -      108.0000  -38.0000    0.0000 56

#__ type_ start__ end____ width___ exp.time_
  4 omega   63.00   90.00   1.0000    1.4000
omega____ theta____ kappa____ phi______ frames
    -      108.0000  -25.0000  -60.0000 27

#__ type_ start__ end____ width___ exp.time_
  5 omega   45.00   77.00   1.0000    1.4000
omega____ theta____ kappa____ phi______ frames
    -      108.0000  -38.0000  -60.0000 32

#__ type_ start__ end____ width___ exp.time_
  6 omega   43.00   69.00   1.0000    1.4000
omega____ theta____ kappa____ phi______ frames
    -      108.0000  -38.0000 -120.0000 26

#__ type_ start__ end____ width___ exp.time_
  7 omega   39.00   67.00   1.0000    1.4000
omega____ theta____ kappa____ phi______ frames
    -      108.0000  -25.0000  -90.0000 28

#__ type_ start__ end____ width___ exp.time_
  8 omega   44.00  131.00   1.0000    1.4000
omega____ theta____ kappa____ phi______ frames
    -      108.0000  -77.0000  -60.0000 87

#__ type_ start__ end____ width___ exp.time_
  9 omega   59.00  116.00   1.0000    1.4000
omega____ theta____ kappa____ phi______ frames
    -      108.0000 -111.0000  120.0000 57

#__ type_ start__ end____ width___ exp.time_
 10 omega   37.00   89.00   1.0000    1.4000
omega____ theta____ kappa____ phi______ frames
    -      108.0000  -25.0000   60.0000 52

#__ type_ start__ end____ width___ exp.time_
 11 omega   -4.00   68.00   1.0000    1.4000
omega____ theta____ kappa____ phi______ frames
    -       54.0000  -38.0000  -60.0000 72

#__ type_ start__ end____ width___ exp.time_
 12 omega   77.00  118.00   1.0000    1.4000
omega____ theta____ kappa____ phi______ frames
    -       54.0000   57.0000 -150.0000 41

#__ type_ start__ end____ width___ exp.time_
 13 omega  104.00  176.00   1.0000    1.4000
omega____ theta____ kappa____ phi______ frames
    -      108.0000  111.0000 -120.0000 72

#__ type_ start__ end____ width___ exp.time_
 14 omega  -11.00   43.00   1.0000    1.4000
omega____ theta____ kappa____ phi______ frames
    -       54.0000  -57.0000  -90.0000 54

#__ type_ start__ end____ width___ exp.time_
 15 omega  -15.00   10.00   1.0000    1.0000
omega____ theta____ kappa____ phi______ frames
    -        0.0000  -81.0000  -93.0000 25

#__ type_ start__ end____ width___ exp.time_
 16 omega  -13.00   12.00   1.0000    1.0000
omega____ theta____ kappa____ phi______ frames
    -        0.0000   57.0000 -180.0000 25

#__ type_ start__ end____ width___ exp.time_
 17 omega  -21.00    5.00   1.0000    1.0000
omega____ theta____ kappa____ phi______ frames
    -        0.0000   81.0000   29.0000 26
;
_diffrn_measurement_device 'four-circle diffractometer'
_diffrn_measurement_device_type 'SuperNova, Dual, Cu at zero, Eos'
_diffrn_measurement_method '\w scans'
_diffrn_orient_matrix_UB_11 0.0738319000
_diffrn_orient_matrix_UB_12 0.0693339000
_diffrn_orient_matrix_UB_13 0.0464118000
_diffrn_orient_matrix_UB_21 -0.1104368000
_diffrn_orient_matrix_UB_22 -0.0430588000
_diffrn_orient_matrix_UB_23 0.0584170000
_diffrn_orient_matrix_UB_31 0.2077201000
_diffrn_orient_matrix_UB_32 -0.0474426000
_diffrn_orient_matrix_UB_33 0.0145170000
_diffrn_radiation_monochromator mirror
_diffrn_radiation_probe x-ray
_diffrn_radiation_type CuK\a
_diffrn_radiation_wavelength 1.54184
_diffrn_reflns_av_R_equivalents 0.0246
_diffrn_reflns_av_unetI/netI 0.0379
_diffrn_reflns_Laue_measured_fraction_full 0.996
_diffrn_reflns_Laue_measured_fraction_max 0.989
_diffrn_reflns_limit_h_max 7
_diffrn_reflns_limit_h_min -5
_diffrn_reflns_limit_k_max 16
_diffrn_reflns_limit_k_min -19
_diffrn_reflns_limit_l_max 24
_diffrn_reflns_limit_l_min -16
_diffrn_reflns_number 6938
_diffrn_reflns_point_group_measured_fraction_full 0.995
_diffrn_reflns_point_group_measured_fraction_max 0.980
_diffrn_reflns_theta_full 67.684
_diffrn_reflns_theta_max 69.731
_diffrn_reflns_theta_min 5.417
_diffrn_source 'sealed X-ray tube'
_diffrn_source_type 'SuperNova (Cu) X-ray Source'
_exptl_absorpt_coefficient_mu 0.683
_exptl_absorpt_correction_T_max 1.00000
_exptl_absorpt_correction_T_min 0.17258
_exptl_absorpt_correction_type multi-scan
_exptl_absorpt_process_details
;
CrysAlisPro, Agilent Technologies,
Version 1.171.37.33 (release 27-03-2014 CrysAlis171 .NET)
(compiled Mar 27 2014,17:12:48)
Empirical absorption correction using spherical harmonics,
 implemented in SCALE3 ABSPACK scaling algorithm.
;
_exptl_crystal_colour 'clear light colourless'
_exptl_crystal_colour_lustre clear
_exptl_crystal_colour_modifier light
_exptl_crystal_colour_primary colourless
_exptl_crystal_density_diffrn 1.316
_exptl_crystal_description needle
_exptl_crystal_F_000 864
_exptl_crystal_size_max 0.23
_exptl_crystal_size_mid 0.17
_exptl_crystal_size_min 0.15
_refine_diff_density_max 0.156
_refine_diff_density_min -0.124
_refine_diff_density_rms 0.031
_refine_ls_abs_structure_details
;
 Flack x determined using 1332 quotients [(I+)-(I-)]/[(I+)+(I-)]
 (Parsons, Flack and Wagner, Acta Cryst. B69 (2013) 249-259).
;
_refine_ls_abs_structure_Flack -0.05(16)
_refine_ls_extinction_coef 0.0061(6)
_refine_ls_extinction_expression Fc^*^=kFc[1+0.001xFc^2^\l^3^/sin(2\q)]^-1/4^
_refine_ls_extinction_method 'SHELXL-2014/7 (Sheldrick 2014'
_refine_ls_goodness_of_fit_ref 1.056
_refine_ls_hydrogen_treatment constr
_refine_ls_matrix_type full
_refine_ls_number_parameters 283
_refine_ls_number_reflns 3825
_refine_ls_number_restraints 0
_refine_ls_restrained_S_all 1.056
_refine_ls_R_factor_all 0.0431
_refine_ls_R_factor_gt 0.0378
_refine_ls_shift/su_max 0.000
_refine_ls_shift/su_mean 0.000
_refine_ls_structure_factor_coef Fsqd
_refine_ls_weighting_details 'w=1/[\s^2^(Fo^2^)+(0.0441P)^2^+0.2205P] where P=(Fo^2^+2Fc^2^)/3'
_refine_ls_weighting_scheme calc
_refine_ls_wR_factor_gt 0.0919
_refine_ls_wR_factor_ref 0.0961
_reflns_Friedel_coverage 0.709
_reflns_Friedel_fraction_full 0.994
_reflns_Friedel_fraction_max 0.967
_reflns_number_gt 3489
_reflns_number_total 3825
_reflns_threshold_expression 'I > 2\s(I)'
_cod_data_source_file ol7b01411_si_002.cif
_cod_data_source_block yangyj0413
_cod_database_code 1546474
_shelx_space_group_comment
;
The symmetry employed for this shelxl refinement is uniquely defined
by the following loop, which should always be used as a source of
symmetry information in preference to the above space-group names.
They are only intended as comments.
;
_reflns_odcompleteness_completeness 99.82
_reflns_odcompleteness_iscentric 1
_reflns_odcompleteness_theta 66.97
_olex2_refinement_description
;
1. Fixed Uiso
 At 1.2 times of:
  All C(H) groups, All C(H,H) groups
 At 1.5 times of:
  All C(H,H,H) groups, All O(H) groups
2.a Ternary CH refined with riding coordinates:
 C10(H10), C13(H13), C14(H14)
2.b Secondary CH2 refined with riding coordinates:
 C12(H12a,H12b)
2.c Aromatic/amide H refined with riding coordinates:
 C2(H2a), C3(H3), C4(H4), C5(H5), C7(H7), C16(H16), C18(H18), C19(H19),
 C20(H20), C23(H23), C24(H24), C25(H25), C26(H26), C27(H27)
2.d Idealised Me refined as rotating group:
 C21(H21a,H21b,H21c)
2.e Idealised tetrahedral OH refined as rotating group:
 O2(H2)
;
_shelx_shelxl_version_number 2014/7
_olex2_date_sample_data_collection 2015-04-13
_olex2_submission_special_instructions 'No special instructions were received'

loop_
_space_group_symop_operation_xyz
'x, y, z'
'-x+1/2, -y, z+1/2'
'x+1/2, -y+1/2, -z'
'-x, y+1/2, -z+1/2'

loop_
_atom_site_label
_atom_site_type_symbol
_atom_site_fract_x
_atom_site_fract_y
_atom_site_fract_z
_atom_site_U_iso_or_equiv
_atom_site_adp_type
_atom_site_occupancy
_atom_site_site_symmetry_order
_atom_site_calc_flag
_atom_site_refinement_flags_posn
O1 O 0.6685(3) 0.78688(10) 0.00437(9) 0.0404(4) Uani 1 1 d .
O2 O 1.3259(3) 0.87613(12) 0.07509(10) 0.0410(4) Uani 1 1 d .
H2 H 1.3400 0.8324 0.0557 0.062 Uiso 1 1 calc GR
O3 O 0.9797(4) 1.08989(16) -0.18967(11) 0.0707(7) Uani 1 1 d .
N1 N 0.8318(3) 0.79025(12) 0.10612(10) 0.0311(4) Uani 1 1 d .
C1 C 0.7450(4) 0.73013(14) 0.14753(12) 0.0333(5) Uani 1 1 d .
C2 C 0.5538(4) 0.68789(15) 0.14370(13) 0.0380(6) Uani 1 1 d .
H2A H 0.4621 0.6937 0.1078 0.046 Uiso 1 1 calc R
C3 C 0.5054(5) 0.63636(17) 0.19600(15) 0.0483(7) Uani 1 1 d .
H3 H 0.3778 0.6070 0.1955 0.058 Uiso 1 1 calc R
C4 C 0.6436(6) 0.62781(19) 0.24910(15) 0.0551(8) Uani 1 1 d .
H4 H 0.6076 0.5922 0.2832 0.066 Uiso 1 1 calc R
C5 C 0.8329(6) 0.67075(19) 0.25254(15) 0.0525(8) Uani 1 1 d .
H5 H 0.9244 0.6643 0.2884 0.063 Uiso 1 1 calc R
C6 C 0.8848(5) 0.72392(17) 0.20144(13) 0.0396(6) Uani 1 1 d .
C7 C 1.0561(5) 0.78242(17) 0.19190(13) 0.0421(6) Uani 1 1 d .
H7 H 1.1713 0.7912 0.2201 0.050 Uiso 1 1 calc R
C8 C 1.0182(4) 0.82182(15) 0.13477(12) 0.0325(5) Uani 1 1 d .
C9 C 1.1063(4) 0.88805(15) 0.09129(12) 0.0311(5) Uani 1 1 d .
C10 C 0.9546(4) 0.88560(14) 0.03013(11) 0.0302(5) Uani 1 1 d .
H10 H 1.0379 0.8753 -0.0100 0.036 Uiso 1 1 calc R
C11 C 0.7988(4) 0.81596(14) 0.04182(11) 0.0294(5) Uani 1 1 d .
C12 C 1.0853(4) 0.97552(15) 0.11797(12) 0.0360(6) Uani 1 1 d .
H12A H 0.9775 0.9783 0.1524 0.043 Uiso 1 1 calc R
H12B H 1.2206 0.9948 0.1356 0.043 Uiso 1 1 calc R
C13 C 1.0181(4) 1.02620(14) 0.05783(11) 0.0329(5) Uani 1 1 d .
H13 H 1.1404 1.0283 0.0276 0.039 Uiso 1 1 calc R
C14 C 0.8464(4) 0.97144(14) 0.02620(11) 0.0306(5) Uani 1 1 d .
H14 H 0.7218 0.9709 0.0556 0.037 Uiso 1 1 calc R
C15 C 0.7691(4) 0.99496(14) -0.04221(12) 0.0321(5) Uani 1 1 d .
C16 C 0.9008(4) 1.03507(16) -0.08649(12) 0.0375(6) Uani 1 1 d .
H16 H 1.0387 1.0498 -0.0738 0.045 Uiso 1 1 calc R
C17 C 0.8295(5) 1.05375(16) -0.14976(13) 0.0407(6) Uani 1 1 d .
C18 C 0.6257(4) 1.03344(18) -0.16912(14) 0.0439(7) Uani 1 1 d .
H18 H 0.5768 1.0468 -0.2111 0.053 Uiso 1 1 calc R
C19 C 0.4944(5) 0.9928(2) -0.12504(14) 0.0507(7) Uani 1 1 d .
H19 H 0.3570 0.9779 -0.1380 0.061 Uiso 1 1 calc R
C20 C 0.5633(4) 0.97414(19) -0.06244(13) 0.0448(7) Uani 1 1 d .
H20 H 0.4717 0.9474 -0.0334 0.054 Uiso 1 1 calc R
C21 C 0.9301(7) 1.0985(3) -0.25718(17) 0.0783(12) Uani 1 1 d .
H21A H 1.0561 1.1151 -0.2809 0.117 Uiso 1 1 calc GR
H21B H 0.8206 1.1393 -0.2624 0.117 Uiso 1 1 calc GR
H21C H 0.8799 1.0472 -0.2742 0.117 Uiso 1 1 calc GR
C22 C 0.9530(5) 1.11346(15) 0.07289(12) 0.0369(6) Uani 1 1 d .
C23 C 1.0916(6) 1.17731(17) 0.05953(15) 0.0519(8) Uani 1 1 d .
H23 H 1.2228 1.1665 0.0396 0.062 Uiso 1 1 calc R
C24 C 1.0378(8) 1.25747(19) 0.07539(19) 0.0716(11) Uani 1 1 d .
H24 H 1.1327 1.2997 0.0658 0.086 Uiso 1 1 calc R
C25 C 0.8466(7) 1.27453(19) 0.10490(19) 0.0683(10) Uani 1 1 d .
H25 H 0.8118 1.3282 0.1158 0.082 Uiso 1 1 calc R
C26 C 0.7072(6) 1.2130(2) 0.11826(19) 0.0658(10) Uani 1 1 d .
H26 H 0.5763 1.2245 0.1381 0.079 Uiso 1 1 calc R
C27 C 0.7599(5) 1.13241(18) 0.10235(17) 0.0545(8) Uani 1 1 d .
H27 H 0.6632 1.0907 0.1117 0.065 Uiso 1 1 calc R

loop_
_atom_site_aniso_label
_atom_site_aniso_U_11
_atom_site_aniso_U_22
_atom_site_aniso_U_33
_atom_site_aniso_U_23
_atom_site_aniso_U_13
_atom_site_aniso_U_12
O1 0.0473(11) 0.0371(9) 0.0368(9) -0.0033(8) -0.0096(9) -0.0072(8)
O2 0.0278(9) 0.0473(11) 0.0479(11) 0.0006(8) 0.0045(8) -0.0020(8)
O3 0.0674(15) 0.0983(19) 0.0463(12) 0.0308(12) -0.0086(12) -0.0301(14)
N1 0.0327(10) 0.0318(10) 0.0289(10) 0.0006(8) 0.0001(9) -0.0036(9)
C1 0.0386(14) 0.0292(12) 0.0320(12) 0.0001(9) 0.0044(11) -0.0009(10)
C2 0.0413(14) 0.0329(13) 0.0396(13) -0.0031(10) 0.0006(12) -0.0030(11)
C3 0.0503(16) 0.0388(14) 0.0558(17) 0.0021(12) 0.0102(15) -0.0093(13)
C4 0.071(2) 0.0476(17) 0.0470(16) 0.0159(13) 0.0103(17) -0.0077(16)
C5 0.0644(19) 0.0511(17) 0.0421(15) 0.0140(13) -0.0033(15) -0.0042(16)
C6 0.0436(15) 0.0394(14) 0.0360(13) 0.0052(11) -0.0012(11) 0.0002(11)
C7 0.0382(14) 0.0499(15) 0.0381(14) 0.0068(12) -0.0087(12) -0.0027(12)
C8 0.0303(12) 0.0355(12) 0.0317(12) -0.0020(10) -0.0011(10) 0.0003(10)
C9 0.0269(12) 0.0343(12) 0.0322(12) -0.0009(10) 0.0006(10) -0.0014(10)
C10 0.0329(12) 0.0299(12) 0.0277(11) -0.0008(9) 0.0012(10) -0.0009(10)
C11 0.0316(12) 0.0267(11) 0.0301(11) -0.0036(9) 0.0001(10) 0.0015(10)
C12 0.0396(13) 0.0352(12) 0.0331(12) -0.0038(10) -0.0035(11) -0.0017(11)
C13 0.0350(12) 0.0324(12) 0.0313(12) -0.0036(10) 0.0025(10) -0.0018(10)
C14 0.0327(12) 0.0297(11) 0.0294(11) -0.0005(9) 0.0022(10) -0.0019(10)
C15 0.0331(12) 0.0279(11) 0.0353(12) -0.0015(9) -0.0012(10) 0.0013(10)
C16 0.0363(14) 0.0386(13) 0.0377(13) 0.0045(11) -0.0051(11) -0.0056(11)
C17 0.0449(15) 0.0382(14) 0.0391(14) 0.0082(11) -0.0008(13) -0.0022(12)
C18 0.0457(16) 0.0484(15) 0.0376(14) 0.0049(12) -0.0083(12) 0.0091(13)
C19 0.0337(14) 0.071(2) 0.0470(16) 0.0001(14) -0.0093(12) 0.0002(14)
C20 0.0337(13) 0.0576(17) 0.0432(15) 0.0066(13) 0.0018(12) -0.0047(13)
C21 0.077(3) 0.107(3) 0.0502(19) 0.036(2) -0.0006(19) -0.013(2)
C22 0.0495(15) 0.0326(12) 0.0285(12) -0.0018(10) -0.0035(12) -0.0023(12)
C23 0.0633(19) 0.0370(14) 0.0553(17) -0.0011(13) 0.0043(15) -0.0108(14)
C24 0.106(3) 0.0360(16) 0.073(2) 0.0007(15) -0.002(2) -0.018(2)
C25 0.099(3) 0.0345(16) 0.071(2) -0.0085(15) -0.017(2) 0.0149(18)
C26 0.069(2) 0.0497(18) 0.079(2) -0.0165(17) 0.0003(19) 0.0142(18)
C27 0.0551(19) 0.0407(15) 0.068(2) -0.0091(14) 0.0087(17) 0.0014(14)

loop_
_atom_type_symbol
_atom_type_description
_atom_type_scat_dispersion_real
_atom_type_scat_dispersion_imag
_atom_type_scat_source
C C 0.0181 0.0091 'International Tables Vol C Tables 4.2.6.8 and 6.1.1.4'
H H 0.0000 0.0000 'International Tables Vol C Tables 4.2.6.8 and 6.1.1.4'
N N 0.0311 0.0180 'International Tables Vol C Tables 4.2.6.8 and 6.1.1.4'
O O 0.0492 0.0322 'International Tables Vol C Tables 4.2.6.8 and 6.1.1.4'

loop_
_geom_angle_atom_site_label_1
_geom_angle_atom_site_label_2
_geom_angle_atom_site_label_3
_geom_angle
C9 O2 H2 109.5
C17 O3 C21 117.7(3)
C8 N1 C1 109.4(2)
C11 N1 C1 136.0(2)
C11 N1 C8 113.7(2)
N1 C1 C6 106.1(2)
C2 C1 N1 130.6(2)
C2 C1 C6 123.1(2)
C1 C2 H2A 121.7
C1 C2 C3 116.7(3)
C3 C2 H2A 121.7
C2 C3 H3 119.4
C4 C3 C2 121.2(3)
C4 C3 H3 119.4
C3 C4 H4 119.2
C5 C4 C3 121.5(3)
C5 C4 H4 119.2
C4 C5 H5 120.6
C4 C5 C6 118.8(3)
C6 C5 H5 120.6
C1 C6 C7 108.0(2)
C5 C6 C1 118.7(3)
C5 C6 C7 133.2(3)
C6 C7 H7 126.2
C8 C7 C6 107.5(2)
C8 C7 H7 126.2
N1 C8 C9 109.10(19)
C7 C8 N1 109.1(2)
C7 C8 C9 141.8(2)
O2 C9 C8 113.0(2)
O2 C9 C10 113.5(2)
O2 C9 C12 107.0(2)
C8 C9 C10 103.03(18)
C8 C9 C12 115.7(2)
C12 C9 C10 104.59(19)
C9 C10 H10 110.0
C11 C10 C9 106.55(18)
C11 C10 H10 110.0
C11 C10 C14 113.9(2)
C14 C10 C9 106.30(18)
C14 C10 H10 110.0
O1 C11 N1 124.8(2)
O1 C11 C10 128.9(2)
N1 C11 C10 106.23(19)
C9 C12 H12A 110.9
C9 C12 H12B 110.9
H12A C12 H12B 108.9
C13 C12 C9 104.26(19)
C13 C12 H12A 110.9
C13 C12 H12B 110.9
C12 C13 H13 107.6
C12 C13 C14 102.04(19)
C14 C13 H13 107.6
C22 C13 C12 114.95(19)
C22 C13 H13 107.6
C22 C13 C14 116.4(2)
C10 C14 H14 107.8
C13 C14 C10 101.53(19)
C13 C14 H14 107.8
C15 C14 C10 114.35(19)
C15 C14 C13 117.1(2)
C15 C14 H14 107.8
C16 C15 C14 121.6(2)
C16 C15 C20 118.3(2)
C20 C15 C14 120.1(2)
C15 C16 H16 119.6
C15 C16 C17 120.8(2)
C17 C16 H16 119.6
O3 C17 C16 114.8(2)
O3 C17 C18 124.7(3)
C18 C17 C16 120.5(3)
C17 C18 H18 120.6
C17 C18 C19 118.8(3)
C19 C18 H18 120.6
C18 C19 H19 119.4
C20 C19 C18 121.2(3)
C20 C19 H19 119.4
C15 C20 H20 119.8
C19 C20 C15 120.5(3)
C19 C20 H20 119.8
O3 C21 H21A 109.5
O3 C21 H21B 109.5
O3 C21 H21C 109.5
H21A C21 H21B 109.5
H21A C21 H21C 109.5
H21B C21 H21C 109.5
C23 C22 C13 120.2(3)
C27 C22 C13 122.2(2)
C27 C22 C23 117.5(3)
C22 C23 H23 119.5
C22 C23 C24 121.0(3)
C24 C23 H23 119.5
C23 C24 H24 119.8
C25 C24 C23 120.4(3)
C25 C24 H24 119.8
C24 C25 H25 120.1
C26 C25 C24 119.8(3)
C26 C25 H25 120.1
C25 C26 H26 119.9
C25 C26 C27 120.1(4)
C27 C26 H26 119.9
C22 C27 C26 121.2(3)
C22 C27 H27 119.4
C26 C27 H27 119.4

loop_
_geom_bond_atom_site_label_1
_geom_bond_atom_site_label_2
_geom_bond_distance
O1 C11 1.210(3)
O2 H2 0.8200
O2 C9 1.423(3)
O3 C17 1.372(3)
O3 C21 1.410(4)
N1 C1 1.401(3)
N1 C8 1.399(3)
N1 C11 1.385(3)
C1 C2 1.381(3)
C1 C6 1.402(4)
C2 H2A 0.9300
C2 C3 1.387(4)
C3 H3 0.9300
C3 C4 1.387(4)
C4 H4 0.9300
C4 C5 1.376(5)
C5 H5 0.9300
C5 C6 1.390(4)
C6 C7 1.447(4)
C7 H7 0.9300
C7 C8 1.346(4)
C8 C9 1.500(3)
C9 C10 1.561(3)
C9 C12 1.533(3)
C10 H10 0.9800
C10 C11 1.515(3)
C10 C14 1.558(3)
C12 H12A 0.9700
C12 H12B 0.9700
C12 C13 1.532(3)
C13 H13 0.9800
C13 C14 1.536(3)
C13 C22 1.513(3)
C14 H14 0.9800
C14 C15 1.518(3)
C15 C16 1.382(4)
C15 C20 1.390(3)
C16 H16 0.9300
C16 C17 1.391(3)
C17 C18 1.372(4)
C18 H18 0.9300
C18 C19 1.382(4)
C19 H19 0.9300
C19 C20 1.374(4)
C20 H20 0.9300
C21 H21A 0.9600
C21 H21B 0.9600
C21 H21C 0.9600
C22 C23 1.382(4)
C22 C27 1.380(4)
C23 H23 0.9300
C23 C24 1.389(5)
C24 H24 0.9300
C24 C25 1.364(6)
C25 H25 0.9300
C25 C26 1.357(5)
C26 H26 0.9300
C26 C27 1.394(4)
C27 H27 0.9300

loop_
_geom_torsion_atom_site_label_1
_geom_torsion_atom_site_label_2
_geom_torsion_atom_site_label_3
_geom_torsion_atom_site_label_4
_geom_torsion
O2 C9 C10 C11 119.9(2)
O2 C9 C10 C14 -118.3(2)
O2 C9 C12 C13 95.1(2)
O3 C17 C18 C19 176.2(3)
N1 C1 C2 C3 -174.8(3)
N1 C1 C6 C5 177.1(3)
N1 C1 C6 C7 0.7(3)
N1 C8 C9 O2 -127.3(2)
N1 C8 C9 C10 -4.5(2)
N1 C8 C9 C12 108.9(2)
C1 N1 C8 C7 1.7(3)
C1 N1 C8 C9 -178.2(2)
C1 N1 C11 O1 0.4(4)
C1 N1 C11 C10 -179.9(3)
C1 C2 C3 C4 -0.3(4)
C1 C6 C7 C8 0.3(3)
C2 C1 C6 C5 2.2(4)
C2 C1 C6 C7 -174.2(2)
C2 C3 C4 C5 0.8(5)
C3 C4 C5 C6 0.2(5)
C4 C5 C6 C1 -1.6(5)
C4 C5 C6 C7 173.7(3)
C5 C6 C7 C8 -175.4(3)
C6 C1 C2 C3 -1.2(4)
C6 C7 C8 N1 -1.2(3)
C6 C7 C8 C9 178.6(3)
C7 C8 C9 O2 53.0(4)
C7 C8 C9 C10 175.8(3)
C7 C8 C9 C12 -70.8(4)
C8 N1 C1 C2 172.9(3)
C8 N1 C1 C6 -1.4(3)
C8 N1 C11 O1 167.8(2)
C8 N1 C11 C10 -12.5(3)
C8 C9 C10 C11 -2.6(2)
C8 C9 C10 C14 119.2(2)
C8 C9 C12 C13 -138.1(2)
C9 C10 C11 O1 -171.6(2)
C9 C10 C11 N1 8.8(2)
C9 C10 C14 C13 28.6(2)
C9 C10 C14 C15 155.6(2)
C9 C12 C13 C14 44.1(2)
C9 C12 C13 C22 171.0(2)
C10 C9 C12 C13 -25.5(2)
C10 C14 C15 C16 -88.9(3)
C10 C14 C15 C20 89.2(3)
C11 N1 C1 C2 -19.3(5)
C11 N1 C1 C6 166.3(3)
C11 N1 C8 C7 -169.1(2)
C11 N1 C8 C9 11.1(3)
C11 C10 C14 C13 145.55(19)
C11 C10 C14 C15 -87.4(3)
C12 C9 C10 C11 -123.9(2)
C12 C9 C10 C14 -2.1(2)
C12 C13 C14 C10 -44.2(2)
C12 C13 C14 C15 -169.4(2)
C12 C13 C22 C23 103.3(3)
C12 C13 C22 C27 -74.2(3)
C13 C14 C15 C16 29.6(3)
C13 C14 C15 C20 -152.2(2)
C13 C22 C23 C24 -177.5(3)
C13 C22 C27 C26 177.3(3)
C14 C10 C11 O1 71.6(3)
C14 C10 C11 N1 -108.1(2)
C14 C13 C22 C23 -137.5(3)
C14 C13 C22 C27 45.0(3)
C14 C15 C16 C17 177.9(2)
C14 C15 C20 C19 -177.9(3)
C15 C16 C17 O3 -176.9(3)
C15 C16 C17 C18 0.8(4)
C16 C15 C20 C19 0.3(4)
C16 C17 C18 C19 -1.2(4)
C17 C18 C19 C20 1.2(5)
C18 C19 C20 C15 -0.8(5)
C20 C15 C16 C17 -0.3(4)
C21 O3 C17 C16 170.1(3)
C21 O3 C17 C18 -7.4(5)
C22 C13 C14 C10 -170.2(2)
C22 C13 C14 C15 64.6(3)
C22 C23 C24 C25 0.3(5)
C23 C22 C27 C26 -0.3(5)
C23 C24 C25 C26 -0.6(6)
C24 C25 C26 C27 0.5(6)
C25 C26 C27 C22 0.0(6)
C27 C22 C23 C24 0.1(5)
